data_7024088
loop_
_publ_author_name
'Campbell, Ross'
'Conway, Ben'
'Fairweather, Graham S.'
'Garc\'ia-Alvarez, Pablo'
'Kennedy, Alan R.'
'Klett, Jan'
'Mulvey, Robert E.'
'O'Hara, Charles T'
'Robertson, Gemma M.'

_publ_section_title
;
 cis-2,6-Dimethylpiperidide: a structural mimic for TMP
 (2,2,6,6-tetramethylpiperidide) or DA (diisopropylamide)?
;
_journal_issue 2
_journal_name_full 'Dalton transactions (Cambridge, England : 2003)'
_journal_page_first 511
_journal_page_last 519
_journal_paper_doi 10.1039/b910801g
_journal_volume 39
_journal_year 2010
_chemical_formula_sum 'C26 H61 N4 Na Zn'
_chemical_formula_weight 518.15
_chemical_name_systematic
;
?
;
_space_group_IT_number 14
_symmetry_cell_setting monoclinic
_symmetry_space_group_name_Hall '-P 2yn'
_symmetry_space_group_name_H-M 'P 1 21/n 1'
_atom_sites_solution_hydrogens geom
_atom_sites_solution_primary direct
_atom_sites_solution_secondary difmap
_audit_creation_method SHELXL-97
_cell_angle_alpha 90.00
_cell_angle_beta 91.279(1)
_cell_angle_gamma 90.00
_cell_formula_units_Z 4
_cell_length_a 9.7987(1)
_cell_length_b 19.5516(2)
_cell_length_c 16.5289(2)
_cell_measurement_reflns_used 11572
_cell_measurement_temperature 123(2)
_cell_measurement_theta_max 68.9839
_cell_measurement_theta_min 3.5035
_cell_volume 3165.82(6)
_computing_structure_refinement 'SHELXL-97 (Sheldrick, 1997)'
_diffrn_ambient_temperature 123(2)
_diffrn_measured_fraction_theta_full 0.994
_diffrn_measured_fraction_theta_max 0.981
_diffrn_measurement_device_type 'Oxford Diffraction Gemini S'
_diffrn_measurement_method 'omega scans'
_diffrn_radiation_monochromator graphite
_diffrn_radiation_source 'fine-focus sealed tube'
_diffrn_radiation_type CuK\a
_diffrn_radiation_wavelength 1.54180
_diffrn_reflns_av_R_equivalents 0.0187
_diffrn_reflns_av_sigmaI/netI 0.0297
_diffrn_reflns_limit_h_max 11
_diffrn_reflns_limit_h_min -8
_diffrn_reflns_limit_k_max 23
_diffrn_reflns_limit_k_min -23
_diffrn_reflns_limit_l_max 19
_diffrn_reflns_limit_l_min -20
_diffrn_reflns_number 19219
_diffrn_reflns_theta_full 67.50
_diffrn_reflns_theta_max 69.26
_diffrn_reflns_theta_min 3.50
_exptl_absorpt_coefficient_mu 1.327
_exptl_absorpt_correction_T_max 1.00000
_exptl_absorpt_correction_T_min 0.47280
_exptl_absorpt_correction_type multi-scan
_exptl_absorpt_process_details
;
CrysAlis RED, Oxford Diffraction Ltd.,
Version 1.171.32.29 (release 10-06-2008 CrysAlis171 .NET)
(compiled Jun 10 2008,16:49:55)
Empirical absorption correction using spherical harmonics,
implemented in SCALE3 ABSPACK scaling algorithm.
;
_exptl_crystal_colour colourless
_exptl_crystal_density_diffrn 1.087
_exptl_crystal_density_method 'not measured'
_exptl_crystal_description fragment
_exptl_crystal_F_000 1144
_exptl_crystal_size_max 0.1
_exptl_crystal_size_mid 0.1
_exptl_crystal_size_min 0.05
_refine_diff_density_max 0.497
_refine_diff_density_min -0.216
_refine_diff_density_rms 0.044
_refine_ls_extinction_method none
_refine_ls_goodness_of_fit_ref 1.002
_refine_ls_hydrogen_treatment constr
_refine_ls_matrix_type full
_refine_ls_number_parameters 304
_refine_ls_number_reflns 5797
_refine_ls_number_restraints 0
_refine_ls_restrained_S_all 1.002
_refine_ls_R_factor_all 0.0433
_refine_ls_R_factor_gt 0.0304
_refine_ls_shift/su_max 0.001
_refine_ls_shift/su_mean 0.000
_refine_ls_structure_factor_coef Fsqd
_refine_ls_weighting_details 'calc w=1/[\s^2^(Fo^2^)+(0.0490P)^2^+0.0000P] where P=(Fo^2^+2Fc^2^)/3'
_refine_ls_weighting_scheme calc
_refine_ls_wR_factor_gt 0.0764
_refine_ls_wR_factor_ref 0.0791
_reflns_number_gt 4569
_reflns_number_total 5797
_reflns_threshold_expression I>2\s(I)
_cod_data_source_file b910801g.txt
_cod_data_source_block pgaross6
_cod_depositor_comments
;
The following automatic conversions were performed:

'_symmetry_cell_setting' value 'MONOCLINIC' changed to 'monoclinic'
according to /home/saulius/struct/CIF-dictionaries/cif_core.dic
dictionary named 'cif_core.dic' version 2.4.2 from 2011-04-26.

Automatic conversion script
Id: cif_fix_values 1891 2012-01-12 08:04:46Z andrius 
;
_cod_original_sg_symbol_H-M P21/n
_cod_database_code 7024088

loop_
_symmetry_equiv_pos_as_xyz
'x, y, z'
'-x+1/2, y+1/2, -z+1/2'
'-x, -y, -z'
'x-1/2, -y-1/2, z-1/2'

loop_
_atom_site_label
_atom_site_type_symbol
_atom_site_fract_x
_atom_site_fract_y
_atom_site_fract_z
_atom_site_U_iso_or_equiv
_atom_site_adp_type
_atom_site_occupancy
_atom_site_symmetry_multiplicity
_atom_site_calc_flag
_atom_site_refinement_flags
Zn1 Zn -0.05566(2) 0.111216(11) 0.260411(13) 0.02228(8) Uani 1 1 d .
Na1 Na 0.12538(6) 0.24134(3) 0.28959(4) 0.02548(16) Uani 1 1 d .
N1 N 0.00171(14) 0.18312(7) 0.17954(8) 0.0229(3) Uani 1 1 d .
N2 N 0.02918(14) 0.14469(7) 0.36300(8) 0.0231(3) Uani 1 1 d .
N3 N 0.37899(15) 0.27098(8) 0.28557(9) 0.0307(3) Uani 1 1 d .
N4 N 0.16564(15) 0.34809(7) 0.38008(9) 0.0317(4) Uani 1 1 d .
C1 C 0.03780(18) 0.15735(9) 0.09992(10) 0.0269(4) Uani 1 1 d .
H1A H 0.0780 0.1952 0.0686 0.032 Uiso 1 1 calc R
H1B H -0.0467 0.1427 0.0709 0.032 Uiso 1 1 calc R
C2 C 0.13754(19) 0.09799(9) 0.10187(11) 0.0306(4) Uani 1 1 d .
H2 H 0.0980 0.0610 0.1359 0.037 Uiso 1 1 calc R
C3 C 0.2746(2) 0.11774(11) 0.13891(13) 0.0445(5) Uani 1 1 d .
H3A H 0.3173 0.1526 0.1052 0.067 Uiso 1 1 calc R
H3C H 0.3336 0.0773 0.1421 0.067 Uiso 1 1 calc R
H3B H 0.2617 0.1361 0.1934 0.067 Uiso 1 1 calc R
C4 C 0.1555(2) 0.06952(10) 0.01668(11) 0.0395(5) Uani 1 1 d .
H4A H 0.1920 0.1053 -0.0182 0.059 Uiso 1 1 calc R
H4C H 0.0670 0.0542 -0.0053 0.059 Uiso 1 1 calc R
H4B H 0.2190 0.0308 0.0189 0.059 Uiso 1 1 calc R
C5 C -0.12035(17) 0.22675(9) 0.17097(10) 0.0253(4) Uani 1 1 d .
H5A H -0.1516 0.2379 0.2260 0.030 Uiso 1 1 calc R
H5B H -0.1933 0.1994 0.1442 0.030 Uiso 1 1 calc R
C6 C -0.10692(17) 0.29397(9) 0.12404(10) 0.0258(4) Uani 1 1 d .
H6 H -0.0836 0.2828 0.0669 0.031 Uiso 1 1 calc R
C7 C 0.00569(19) 0.33879(9) 0.15986(11) 0.0331(4) Uani 1 1 d .
H7A H 0.0097 0.3818 0.1296 0.050 Uiso 1 1 calc R
H7B H 0.0934 0.3150 0.1564 0.050 Uiso 1 1 calc R
H7C H -0.0133 0.3485 0.2167 0.050 Uiso 1 1 calc R
C8 C -0.24297(19) 0.33139(10) 0.12316(12) 0.0361(5) Uani 1 1 d .
H8A H -0.2671 0.3431 0.1787 0.054 Uiso 1 1 calc R
H8C H -0.3138 0.3019 0.0991 0.054 Uiso 1 1 calc R
H8B H -0.2357 0.3733 0.0911 0.054 Uiso 1 1 calc R
C9 C -0.05785(17) 0.14143(9) 0.43303(10) 0.0272(4) Uani 1 1 d .
H9A H -0.0101 0.1631 0.4798 0.033 Uiso 1 1 calc R
H9B H -0.0743 0.0929 0.4469 0.033 Uiso 1 1 calc R
C10 C -0.19492(17) 0.17716(9) 0.41818(10) 0.0284(4) Uani 1 1 d .
H10 H -0.2323 0.1615 0.3645 0.034 Uiso 1 1 calc R
C11 C -0.1810(2) 0.25468(10) 0.41490(12) 0.0378(5) Uani 1 1 d .
H11B H -0.1539 0.2720 0.4686 0.057 Uiso 1 1 calc R
H11C H -0.2686 0.2749 0.3982 0.057 Uiso 1 1 calc R
H11A H -0.1113 0.2670 0.3758 0.057 Uiso 1 1 calc R
C12 C -0.2968(2) 0.15695(12) 0.48248(12) 0.0435(5) Uani 1 1 d .
H12C H -0.3139 0.1076 0.4795 0.065 Uiso 1 1 calc R
H12B H -0.3826 0.1818 0.4731 0.065 Uiso 1 1 calc R
H12A H -0.2592 0.1685 0.5362 0.065 Uiso 1 1 calc R
C13 C 0.16944(17) 0.12558(9) 0.38467(10) 0.0260(4) Uani 1 1 d .
H13A H 0.2042 0.1595 0.4245 0.031 Uiso 1 1 calc R
H13B H 0.2245 0.1308 0.3355 0.031 Uiso 1 1 calc R
C14 C 0.19915(19) 0.05435(9) 0.41950(11) 0.0325(4) Uani 1 1 d .
H14 H 0.1533 0.0509 0.4728 0.039 Uiso 1 1 calc R
C15 C 0.1432(2) -0.00191(10) 0.36559(14) 0.0535(6) Uani 1 1 d .
H15C H 0.0438 0.0027 0.3602 0.080 Uiso 1 1 calc R
H15B H 0.1658 -0.0465 0.3895 0.080 Uiso 1 1 calc R
H15A H 0.1836 0.0015 0.3121 0.080 Uiso 1 1 calc R
C16 C 0.3525(2) 0.04668(11) 0.43499(13) 0.0440(5) Uani 1 1 d .
H16B H 0.3709 0.0031 0.4625 0.066 Uiso 1 1 calc R
H16C H 0.3855 0.0845 0.4691 0.066 Uiso 1 1 calc R
H16A H 0.3996 0.0475 0.3833 0.066 Uiso 1 1 calc R
C17 C 0.47956(19) 0.21533(11) 0.29051(13) 0.0424(5) Uani 1 1 d .
H17C H 0.5715 0.2342 0.2849 0.064 Uiso 1 1 calc R
H17A H 0.4611 0.1824 0.2470 0.064 Uiso 1 1 calc R
H17B H 0.4732 0.1923 0.3430 0.064 Uiso 1 1 calc R
C18 C 0.3905(2) 0.30508(11) 0.20651(12) 0.0424(5) Uani 1 1 d .
H18B H 0.3253 0.3431 0.2030 0.064 Uiso 1 1 calc R
H18A H 0.3703 0.2722 0.1632 0.064 Uiso 1 1 calc R
H18C H 0.4834 0.3227 0.2008 0.064 Uiso 1 1 calc R
C19 C 0.40867(19) 0.31956(10) 0.35152(12) 0.0372(5) Uani 1 1 d .
H19A H 0.4976 0.3417 0.3416 0.045 Uiso 1 1 calc R
H19B H 0.4176 0.2938 0.4030 0.045 Uiso 1 1 calc R
C20 C 0.3015(2) 0.37454(10) 0.36092(13) 0.0388(5) Uani 1 1 d .
H20B H 0.3318 0.4062 0.4045 0.047 Uiso 1 1 calc R
H20A H 0.2945 0.4012 0.3100 0.047 Uiso 1 1 calc R
C21 C 0.0683(2) 0.40515(10) 0.37716(14) 0.0445(5) Uani 1 1 d .
H21C H -0.0236 0.3880 0.3874 0.067 Uiso 1 1 calc R
H21A H 0.0697 0.4266 0.3236 0.067 Uiso 1 1 calc R
H21B H 0.0940 0.4390 0.4185 0.067 Uiso 1 1 calc R
C22 C 0.1676(2) 0.31941(11) 0.46215(12) 0.0413(5) Uani 1 1 d .
H22B H 0.1977 0.3546 0.5009 0.062 Uiso 1 1 calc R
H22A H 0.2308 0.2806 0.4648 0.062 Uiso 1 1 calc R
H22C H 0.0757 0.3039 0.4755 0.062 Uiso 1 1 calc R
C23 C -0.19781(18) 0.03789(9) 0.23599(11) 0.0284(4) Uani 1 1 d .
C24 C -0.13252(19) -0.02858(9) 0.20868(12) 0.0355(4) Uani 1 1 d .
H24A H -0.0727 -0.0463 0.2521 0.053 Uiso 1 1 calc R
H24C H -0.0788 -0.0201 0.1604 0.053 Uiso 1 1 calc R
H24B H -0.2040 -0.0622 0.1959 0.053 Uiso 1 1 calc R
C25 C -0.2930(2) 0.06138(11) 0.16618(15) 0.0551(7) Uani 1 1 d .
H25A H -0.2392 0.0700 0.1180 0.083 Uiso 1 1 calc R
H25B H -0.3399 0.1035 0.1818 0.083 Uiso 1 1 calc R
H25C H -0.3606 0.0256 0.1543 0.083 Uiso 1 1 calc R
C26 C -0.2855(2) 0.02144(11) 0.30829(14) 0.0545(6) Uani 1 1 d .
H26B H -0.3499 -0.0151 0.2937 0.082 Uiso 1 1 calc R
H26C H -0.3361 0.0624 0.3240 0.082 Uiso 1 1 calc R
H26A H -0.2268 0.0064 0.3537 0.082 Uiso 1 1 calc R

loop_
_atom_site_aniso_label
_atom_site_aniso_U_11
_atom_site_aniso_U_22
_atom_site_aniso_U_33
_atom_site_aniso_U_23
_atom_site_aniso_U_13
_atom_site_aniso_U_12
Zn1 0.02353(12) 0.02176(13) 0.02151(12) 0.00031(10) -0.00080(8) -0.00198(10)
Na1 0.0240(3) 0.0250(4) 0.0273(3) 0.0004(3) -0.0039(3) -0.0025(3)
N1 0.0242(7) 0.0241(7) 0.0203(7) 0.0017(6) -0.0005(6) 0.0002(6)
N2 0.0229(7) 0.0268(8) 0.0194(7) 0.0015(6) -0.0024(6) 0.0033(6)
N3 0.0235(8) 0.0305(8) 0.0379(9) 0.0026(7) -0.0048(6) -0.0018(7)
N4 0.0333(8) 0.0258(8) 0.0356(9) -0.0037(7) -0.0098(7) 0.0019(7)
C1 0.0303(9) 0.0281(9) 0.0223(9) 0.0005(7) -0.0003(7) -0.0002(8)
C2 0.0356(10) 0.0284(10) 0.0281(10) 0.0011(8) 0.0037(8) 0.0024(8)
C3 0.0346(10) 0.0595(14) 0.0393(11) -0.0089(10) -0.0022(9) 0.0126(10)
C4 0.0485(12) 0.0354(11) 0.0348(11) -0.0054(9) 0.0035(9) 0.0052(10)
C5 0.0240(9) 0.0294(9) 0.0225(9) 0.0002(7) 0.0000(7) -0.0015(7)
C6 0.0275(9) 0.0281(9) 0.0217(8) -0.0005(7) 0.0003(7) 0.0034(8)
C7 0.0372(10) 0.0281(10) 0.0340(10) 0.0034(8) 0.0007(8) -0.0020(8)
C8 0.0354(10) 0.0374(11) 0.0352(11) 0.0028(9) -0.0023(8) 0.0086(9)
C9 0.0293(9) 0.0323(10) 0.0199(9) -0.0005(8) -0.0013(7) 0.0000(8)
C10 0.0260(9) 0.0362(10) 0.0230(9) -0.0049(8) -0.0014(7) 0.0005(8)
C11 0.0317(10) 0.0403(11) 0.0411(11) -0.0121(9) -0.0041(8) 0.0061(9)
C12 0.0330(10) 0.0629(14) 0.0349(11) -0.0034(10) 0.0065(9) 0.0017(10)
C13 0.0241(8) 0.0286(10) 0.0250(9) 0.0012(7) -0.0032(7) -0.0006(7)
C14 0.0325(10) 0.0291(10) 0.0354(10) 0.0011(8) -0.0100(8) 0.0026(8)
C15 0.0638(15) 0.0304(11) 0.0650(15) -0.0043(11) -0.0302(12) 0.0102(11)
C16 0.0349(11) 0.0411(12) 0.0557(13) 0.0046(10) -0.0098(10) 0.0094(10)
C17 0.0267(10) 0.0412(12) 0.0588(14) -0.0002(10) -0.0095(9) 0.0040(9)
C18 0.0314(10) 0.0521(13) 0.0438(12) 0.0083(10) 0.0020(9) -0.0057(10)
C19 0.0299(10) 0.0344(11) 0.0469(12) 0.0013(9) -0.0086(9) -0.0080(8)
C20 0.0381(11) 0.0296(11) 0.0483(12) -0.0027(9) -0.0065(9) -0.0067(9)
C21 0.0453(12) 0.0328(11) 0.0547(14) -0.0125(10) -0.0137(10) 0.0059(9)
C22 0.0416(11) 0.0459(12) 0.0359(11) -0.0038(10) -0.0087(9) -0.0046(10)
C23 0.0291(9) 0.0224(9) 0.0338(10) 0.0001(8) -0.0014(7) -0.0059(8)
C24 0.0367(10) 0.0298(10) 0.0399(11) -0.0092(9) -0.0033(8) -0.0048(8)
C25 0.0449(13) 0.0349(12) 0.0841(18) 0.0075(12) -0.0308(12) -0.0129(10)
C26 0.0578(14) 0.0393(12) 0.0676(15) -0.0163(11) 0.0269(12) -0.0247(11)

loop_
_atom_type_symbol
_atom_type_description
_atom_type_scat_dispersion_real
_atom_type_scat_dispersion_imag
_atom_type_scat_source
Zn Zn -1.5491 0.6778 'International Tables Vol C Tables 4.2.6.8 and 6.1.1.4'
Na Na 0.1353 0.1239 'International Tables Vol C Tables 4.2.6.8 and 6.1.1.4'
C C 0.0181 0.0091 'International Tables Vol C Tables 4.2.6.8 and 6.1.1.4'
N N 0.0311 0.0180 'International Tables Vol C Tables 4.2.6.8 and 6.1.1.4'
H H 0.0000 0.0000 'International Tables Vol C Tables 4.2.6.8 and 6.1.1.4'

loop_
_geom_angle_atom_site_label_1
_geom_angle_atom_site_label_2
_geom_angle_atom_site_label_3
_geom_angle
N2 Zn1 N1 102.58(6)
N2 Zn1 C23 132.44(6)
N1 Zn1 C23 123.83(6)
N2 Zn1 Na1 51.33(4)
N1 Zn1 Na1 51.26(4)
C23 Zn1 Na1 170.52(5)
N1 Na1 N2 79.59(5)
N1 Na1 N3 123.56(5)
N2 Na1 N3 125.04(5)
N1 Na1 N4 150.54(5)
N2 Na1 N4 113.02(5)
N3 Na1 N4 72.35(5)
N1 Na1 Zn1 40.32(3)
N2 Na1 Zn1 39.27(3)
N3 Na1 Zn1 136.74(4)
N4 Na1 Zn1 145.17(4)
C1 N1 C5 109.00(13)
C1 N1 Zn1 115.54(10)
C5 N1 Zn1 103.20(10)
C1 N1 Na1 134.87(11)
C5 N1 Na1 100.95(10)
Zn1 N1 Na1 88.42(5)
C9 N2 C13 111.03(13)
C9 N2 Zn1 115.09(10)
C13 N2 Zn1 119.95(11)
C9 N2 Na1 131.92(11)
C13 N2 Na1 87.04(9)
Zn1 N2 Na1 89.41(5)
C17 N3 C19 108.42(14)
C17 N3 C18 108.67(16)
C19 N3 C18 110.33(15)
C17 N3 Na1 118.85(11)
C19 N3 Na1 107.69(11)
C18 N3 Na1 102.67(11)
C22 N4 C21 108.43(16)
C22 N4 C20 109.89(15)
C21 N4 C20 108.45(15)
C22 N4 Na1 102.96(11)
C21 N4 Na1 120.17(11)
C20 N4 Na1 106.61(11)
N1 C1 C2 114.44(14)
N1 C1 H1A 108.7
C2 C1 H1A 108.7
N1 C1 H1B 108.7
C2 C1 H1B 108.7
H1A C1 H1B 107.6
C3 C2 C1 112.26(15)
C3 C2 C4 110.26(16)
C1 C2 C4 110.27(15)
C3 C2 H2 108.0
C1 C2 H2 108.0
C4 C2 H2 108.0
C2 C3 H3A 109.5
C2 C3 H3C 109.5
H3A C3 H3C 109.5
C2 C3 H3B 109.5
H3A C3 H3B 109.5
H3C C3 H3B 109.5
C2 C4 H4A 109.5
C2 C4 H4C 109.5
H4A C4 H4C 109.5
C2 C4 H4B 109.5
H4A C4 H4B 109.5
H4C C4 H4B 109.5
N1 C5 C6 117.79(14)
N1 C5 H5A 107.9
C6 C5 H5A 107.9
N1 C5 H5B 107.9
C6 C5 H5B 107.9
H5A C5 H5B 107.2
C7 C6 C8 110.81(15)
C7 C6 C5 111.55(14)
C8 C6 C5 109.41(14)
C7 C6 H6 108.3
C8 C6 H6 108.3
C5 C6 H6 108.3
C6 C7 H7A 109.5
C6 C7 H7B 109.5
H7A C7 H7B 109.5
C6 C7 H7C 109.5
H7A C7 H7C 109.5
H7B C7 H7C 109.5
C6 C8 H8A 109.5
C6 C8 H8C 109.5
H8A C8 H8C 109.5
C6 C8 H8B 109.5
H8A C8 H8B 109.5
H8C C8 H8B 109.5
N2 C9 C10 112.38(14)
N2 C9 H9A 109.1
C10 C9 H9A 109.1
N2 C9 H9B 109.1
C10 C9 H9B 109.1
H9A C9 H9B 107.9
C11 C10 C12 110.07(16)
C11 C10 C9 112.40(15)
C12 C10 C9 110.83(15)
C11 C10 H10 107.8
C12 C10 H10 107.8
C9 C10 H10 107.8
C10 C11 H11B 109.5
C10 C11 H11C 109.5
H11B C11 H11C 109.5
C10 C11 H11A 109.5
H11B C11 H11A 109.5
H11C C11 H11A 109.5
C10 C12 H12C 109.5
C10 C12 H12B 109.5
H12C C12 H12B 109.5
C10 C12 H12A 109.5
H12C C12 H12A 109.5
H12B C12 H12A 109.5
N2 C13 C14 119.62(14)
N2 C13 H13A 107.4
C14 C13 H13A 107.4
N2 C13 H13B 107.4
C14 C13 H13B 107.4
H13A C13 H13B 106.9
C15 C14 C16 111.76(17)
C15 C14 C13 112.12(15)
C16 C14 C13 109.29(15)
C15 C14 H14 107.8
C16 C14 H14 107.8
C13 C14 H14 107.8
C14 C15 H15C 109.5
C14 C15 H15B 109.5
H15C C15 H15B 109.5
C14 C15 H15A 109.5
H15C C15 H15A 109.5
H15B C15 H15A 109.5
C14 C16 H16B 109.5
C14 C16 H16C 109.5
H16B C16 H16C 109.5
C14 C16 H16A 109.5
H16B C16 H16A 109.5
H16C C16 H16A 109.5
N3 C17 H17C 109.5
N3 C17 H17A 109.5
H17C C17 H17A 109.5
N3 C17 H17B 109.5
H17C C17 H17B 109.5
H17A C17 H17B 109.5
N3 C18 H18B 109.5
N3 C18 H18A 109.5
H18B C18 H18A 109.5
N3 C18 H18C 109.5
H18B C18 H18C 109.5
H18A C18 H18C 109.5
N3 C19 C20 114.15(15)
N3 C19 H19A 108.7
C20 C19 H19A 108.7
N3 C19 H19B 108.7
C20 C19 H19B 108.7
H19A C19 H19B 107.6
N4 C20 C19 113.96(15)
N4 C20 H20B 108.8
C19 C20 H20B 108.8
N4 C20 H20A 108.8
C19 C20 H20A 108.8
H20B C20 H20A 107.7
N4 C21 H21C 109.5
N4 C21 H21A 109.5
H21C C21 H21A 109.5
N4 C21 H21B 109.5
H21C C21 H21B 109.5
H21A C21 H21B 109.5
N4 C22 H22B 109.5
N4 C22 H22A 109.5
H22B C22 H22A 109.5
N4 C22 H22C 109.5
H22B C22 H22C 109.5
H22A C22 H22C 109.5
C24 C23 C26 107.51(16)
C24 C23 C25 106.54(16)
C26 C23 C25 107.99(18)
C24 C23 Zn1 111.75(12)
C26 C23 Zn1 112.91(13)
C25 C23 Zn1 109.87(12)
C23 C24 H24A 109.5
C23 C24 H24C 109.5
H24A C24 H24C 109.5
C23 C24 H24B 109.5
H24A C24 H24B 109.5
H24C C24 H24B 109.5
C23 C25 H25A 109.5
C23 C25 H25B 109.5
H25A C25 H25B 109.5
C23 C25 H25C 109.5
H25A C25 H25C 109.5
H25B C25 H25C 109.5
C23 C26 H26B 109.5
C23 C26 H26C 109.5
H26B C26 H26C 109.5
C23 C26 H26A 109.5
H26B C26 H26A 109.5
H26C C26 H26A 109.5

loop_
_geom_bond_atom_site_label_1
_geom_bond_atom_site_label_2
_geom_bond_distance
Zn1 N2 1.9830(14)
Zn1 N1 2.0281(14)
Zn1 C23 2.0330(17)
Zn1 Na1 3.1328(7)
Na1 N1 2.4444(14)
Na1 N2 2.4460(15)
Na1 N3 2.5540(16)
Na1 N4 2.5927(16)
N1 C1 1.460(2)
N1 C5 1.473(2)
N2 C9 1.454(2)
N2 C13 1.461(2)
N3 C17 1.469(2)
N3 C19 1.470(2)
N3 C18 1.474(2)
N4 C22 1.468(2)
N4 C21 1.468(2)
N4 C20 1.470(2)
C1 C2 1.517(2)
C1 H1A 0.9900
C1 H1B 0.9900
C2 C3 1.514(3)
C2 C4 1.528(2)
C2 H2 1.0000
C3 H3A 0.9800
C3 H3C 0.9800
C3 H3B 0.9800
C4 H4A 0.9800
C4 H4C 0.9800
C4 H4B 0.9800
C5 C6 1.533(2)
C5 H5A 0.9900
C5 H5B 0.9900
C6 C7 1.519(2)
C6 C8 1.520(2)
C6 H6 1.0000
C7 H7A 0.9800
C7 H7B 0.9800
C7 H7C 0.9800
C8 H8A 0.9800
C8 H8C 0.9800
C8 H8B 0.9800
C9 C10 1.529(2)
C9 H9A 0.9900
C9 H9B 0.9900
C10 C11 1.523(3)
C10 C12 1.526(2)
C10 H10 1.0000
C11 H11B 0.9800
C11 H11C 0.9800
C11 H11A 0.9800
C12 H12C 0.9800
C12 H12B 0.9800
C12 H12A 0.9800
C13 C14 1.532(2)
C13 H13A 0.9900
C13 H13B 0.9900
C14 C15 1.511(3)
C14 C16 1.526(2)
C14 H14 1.0000
C15 H15C 0.9800
C15 H15B 0.9800
C15 H15A 0.9800
C16 H16B 0.9800
C16 H16C 0.9800
C16 H16A 0.9800
C17 H17C 0.9800
C17 H17A 0.9800
C17 H17B 0.9800
C18 H18B 0.9800
C18 H18A 0.9800
C18 H18C 0.9800
C19 C20 1.513(3)
C19 H19A 0.9900
C19 H19B 0.9900
C20 H20B 0.9900
C20 H20A 0.9900
C21 H21C 0.9800
C21 H21A 0.9800
C21 H21B 0.9800
C22 H22B 0.9800
C22 H22A 0.9800
C22 H22C 0.9800
C23 C24 1.521(2)
C23 C26 1.522(3)
C23 C25 1.538(3)
C24 H24A 0.9800
C24 H24C 0.9800
C24 H24B 0.9800
C25 H25A 0.9800
C25 H25B 0.9800
C25 H25C 0.9800
C26 H26B 0.9800
C26 H26C 0.9800
C26 H26A 0.9800

loop_
_geom_torsion_atom_site_label_1
_geom_torsion_atom_site_label_2
_geom_torsion_atom_site_label_3
_geom_torsion_atom_site_label_4
_geom_torsion
N2 Zn1 Na1 N1 -178.93(7)
C23 Zn1 Na1 N1 -61.9(3)
N1 Zn1 Na1 N2 178.93(7)
C23 Zn1 Na1 N2 117.1(3)
N2 Zn1 Na1 N3 91.37(8)
N1 Zn1 Na1 N3 -89.69(8)
C23 Zn1 Na1 N3 -151.6(3)
N2 Zn1 Na1 N4 -47.44(8)
N1 Zn1 Na1 N4 131.49(9)
C23 Zn1 Na1 N4 69.6(3)
N2 Zn1 N1 C1 141.11(11)
C23 Zn1 N1 C1 -49.81(14)
Na1 Zn1 N1 C1 140.26(13)
N2 Zn1 N1 C5 -100.02(10)
C23 Zn1 N1 C5 69.06(12)
Na1 Zn1 N1 C5 -100.87(10)
N2 Zn1 N1 Na1 0.85(6)
C23 Zn1 N1 Na1 169.93(6)
N2 Na1 N1 C1 -126.21(15)
N3 Na1 N1 C1 -0.86(17)
N4 Na1 N1 C1 114.90(16)
Zn1 Na1 N1 C1 -125.53(16)
N2 Na1 N1 C5 102.45(10)
N3 Na1 N1 C5 -132.19(9)
N4 Na1 N1 C5 -16.43(16)
Zn1 Na1 N1 C5 103.14(10)
N2 Na1 N1 Zn1 -0.69(5)
N3 Na1 N1 Zn1 124.67(6)
N4 Na1 N1 Zn1 -119.57(10)
N1 Zn1 N2 C9 136.27(12)
C23 Zn1 N2 C9 -31.41(16)
Na1 Zn1 N2 C9 137.12(13)
N1 Zn1 N2 C13 -87.09(12)
C23 Zn1 N2 C13 105.23(13)
Na1 Zn1 N2 C13 -86.24(12)
N1 Zn1 N2 Na1 -0.85(6)
C23 Zn1 N2 Na1 -168.54(7)
N1 Na1 N2 C9 -123.39(14)
N3 Na1 N2 C9 112.72(14)
N4 Na1 N2 C9 28.71(15)
Zn1 Na1 N2 C9 -124.10(15)
N1 Na1 N2 C13 120.73(10)
N3 Na1 N2 C13 -3.16(11)
N4 Na1 N2 C13 -87.17(10)
Zn1 Na1 N2 C13 120.03(11)
N1 Na1 N2 Zn1 0.70(5)
N3 Na1 N2 Zn1 -123.19(6)
N4 Na1 N2 Zn1 152.80(5)
N1 Na1 N3 C17 -70.02(14)
N2 Na1 N3 C17 31.53(16)
N4 Na1 N3 C17 137.68(14)
Zn1 Na1 N3 C17 -19.08(16)
N1 Na1 N3 C19 166.32(11)
N2 Na1 N3 C19 -92.13(12)
N4 Na1 N3 C19 14.02(11)
Zn1 Na1 N3 C19 -142.74(10)
N1 Na1 N3 C18 49.87(13)
N2 Na1 N3 C18 151.42(11)
N4 Na1 N3 C18 -102.43(12)
Zn1 Na1 N3 C18 100.81(12)
N1 Na1 N4 C22 130.42(13)
N2 Na1 N4 C22 19.76(13)
N3 Na1 N4 C22 -101.54(12)
Zn1 Na1 N4 C22 50.19(14)
N1 Na1 N4 C21 9.8(2)
N2 Na1 N4 C21 -100.84(15)
N3 Na1 N4 C21 137.86(15)
Zn1 Na1 N4 C21 -70.41(16)
N1 Na1 N4 C20 -113.92(14)
N2 Na1 N4 C20 135.41(11)
N3 Na1 N4 C20 14.11(11)
Zn1 Na1 N4 C20 165.85(10)
C5 N1 C1 C2 -164.99(14)
Zn1 N1 C1 C2 -49.38(18)
Na1 N1 C1 C2 66.2(2)
N1 C1 C2 C3 -63.3(2)
N1 C1 C2 C4 173.34(15)
C1 N1 C5 C6 -66.22(18)
Zn1 N1 C5 C6 170.47(12)
Na1 N1 C5 C6 79.52(14)
N1 C5 C6 C7 -56.36(19)
N1 C5 C6 C8 -179.32(14)
C13 N2 C9 C10 166.08(14)
Zn1 N2 C9 C10 -53.51(17)
Na1 N2 C9 C10 60.38(19)
N2 C9 C10 C11 -71.45(19)
N2 C9 C10 C12 164.90(15)
C9 N2 C13 C14 59.9(2)
Zn1 N2 C13 C14 -78.28(18)
Na1 N2 C13 C14 -165.89(15)
N2 C13 C14 C15 54.1(2)
N2 C13 C14 C16 178.64(16)
C17 N3 C19 C20 -172.04(17)
C18 N3 C19 C20 69.1(2)
Na1 N3 C19 C20 -42.26(18)
C22 N4 C20 C19 68.9(2)
C21 N4 C20 C19 -172.76(16)
Na1 N4 C20 C19 -42.04(18)
N3 C19 C20 N4 61.4(2)
N2 Zn1 C23 C24 -99.62(14)
N1 Zn1 C23 C24 94.89(13)
Na1 Zn1 C23 C24 150.8(3)
N2 Zn1 C23 C26 21.73(19)
N1 Zn1 C23 C26 -143.76(14)
Na1 Zn1 C23 C26 -87.9(4)
N2 Zn1 C23 C25 142.34(13)
N1 Zn1 C23 C25 -23.15(17)
Na1 Zn1 C23 C25 32.7(4)
